data_4316333
loop_
_publ_author_name
'Jun Zhang'
'Yun-Shan Xue'
'Li-Li Liang'
'Shi-Bin Ren'
'Yi-Zhi Li'
'Hong-Bin Du'
'Xiao-Zeng You'

_publ_contact_author_address
;Coordination Chemistry Institute
State Key Laboratory of Coordination Chemistry
School of Chemistry and Chemical Engineering
Nanjing University
Nanjing 210093
China
;
_publ_contact_author_email hbdu@nju.edu.cn
_publ_contact_author_fax 86-25-83314502
_publ_contact_author_name 'Hongbin Du'
_publ_contact_author_phone 86-25-83686581
_publ_section_title
;
 Porous Coordination Polymers of Transition Metal Sulfides with PtS
 Topology Built on a Semirigid Tetrahedral Linker
;
_journal_name_full 'Inorganic Chemistry'
_journal_page_first 7685
_journal_page_last 7691
_journal_paper_doi 10.1021/ic100212q
_journal_volume 49
_journal_year 2010
_chemical_formula_moiety 'C25 H26 Co N4 O4 S2, 2(H2 O)'
_chemical_formula_sum 'C25 H30 Co N4 O6 S2'
_chemical_formula_weight 605.58
_chemical_name_systematic
; 
 ? 
;
_space_group_IT_number 86
_symmetry_cell_setting tetragonal
_symmetry_space_group_name_Hall '-P 4bc'
_symmetry_space_group_name_H-M 'P 42/n :2'
_atom_sites_solution_hydrogens geom
_atom_sites_solution_primary direct
_atom_sites_solution_secondary difmap
_audit_creation_method SHELXL-97
_cell_angle_alpha 90.00
_cell_angle_beta 90.00
_cell_angle_gamma 90.00
_cell_formula_units_Z 4
_cell_length_a 12.0790(9)
_cell_length_b 12.0790(9)
_cell_length_c 24.539(4)
_cell_measurement_reflns_used 2777
_cell_measurement_temperature 291(2)
_cell_measurement_theta_max 21.144
_cell_measurement_theta_min 2.366
_cell_volume 3580.3(7)
_computing_cell_refinement SMART
_computing_data_collection 'SMART (Bruker, 2000)'
_computing_data_reduction 'SAINT (Bruker, 2000)'
_computing_molecular_graphics SHELXTL
_computing_publication_material SHELXTL
_computing_structure_refinement SHELXTL
_computing_structure_solution 'SHELXTL (Bruker, 2000)'
_diffrn_ambient_temperature 291(2)
_diffrn_measured_fraction_theta_full 1.000
_diffrn_measured_fraction_theta_max 1.000
_diffrn_measurement_device_type 'Bruker Smart Apex CCD'
_diffrn_measurement_method 'phi and omega scans'
_diffrn_radiation_monochromator graphite
_diffrn_radiation_source 'sealed tube'
_diffrn_radiation_type MoK\a
_diffrn_radiation_wavelength 0.71073
_diffrn_reflns_av_R_equivalents 0.0779
_diffrn_reflns_av_sigmaI/netI 0.0587
_diffrn_reflns_limit_h_max 14
_diffrn_reflns_limit_h_min -13
_diffrn_reflns_limit_k_max 14
_diffrn_reflns_limit_k_min -14
_diffrn_reflns_limit_l_max 22
_diffrn_reflns_limit_l_min -30
_diffrn_reflns_number 19396
_diffrn_reflns_theta_full 26.00
_diffrn_reflns_theta_max 26.00
_diffrn_reflns_theta_min 1.88
_exptl_absorpt_coefficient_mu 0.632
_exptl_absorpt_correction_T_max 0.8735
_exptl_absorpt_correction_T_min 0.8430
_exptl_absorpt_correction_type multi-scan
_exptl_absorpt_process_details 'SADABS; Bruker, 2000'
_exptl_crystal_colour 'violet red'
_exptl_crystal_density_diffrn 1.123
_exptl_crystal_density_method 'not measured'
_exptl_crystal_description octahedral
_exptl_crystal_F_000 1260
_exptl_crystal_size_max 0.28
_exptl_crystal_size_mid 0.24
_exptl_crystal_size_min 0.22
_refine_diff_density_max 0.219
_refine_diff_density_min -0.417
_refine_diff_density_rms 0.058
_refine_ls_extinction_method none
_refine_ls_goodness_of_fit_ref 1.035
_refine_ls_hydrogen_treatment constr
_refine_ls_matrix_type full
_refine_ls_number_parameters 191
_refine_ls_number_reflns 3524
_refine_ls_number_restraints 0
_refine_ls_restrained_S_all 1.035
_refine_ls_R_factor_all 0.0830
_refine_ls_R_factor_gt 0.0490
_refine_ls_shift/su_max 0.000
_refine_ls_shift/su_mean 0.000
_refine_ls_structure_factor_coef Fsqd
_refine_ls_weighting_details 'calc w=1/[\s^2^(Fo^2^)+(0.0400P)^2^+1.6600P] where P=(Fo^2^+2Fc^2^)/3'
_refine_ls_weighting_scheme calc
_refine_ls_wR_factor_gt 0.1049
_refine_ls_wR_factor_ref 0.1151
_reflns_number_gt 2189
_reflns_number_total 3524
_reflns_threshold_expression >2sigma(I)
_cod_data_source_file ic100212q_si_004_4.cif
_cod_data_source_block 4
_cod_depositor_comments
;
The following automatic conversions were performed:

'_symmetry_cell_setting' value 'Tetragonal' changed to 'tetragonal'
according to the built-in table from CIF Core dictionary named
'cif_core.dic' version 2.4.1 from 2010-06-29.

Automatic conversion script
Id: cif_fix_values 1646 2011-03-28 12:23:43Z adriana 
;
_cod_original_cell_volume 3580.3(6)
_cod_original_sg_symbol_H-M 'P 42/n'
_cod_database_code 4316333

loop_
_symmetry_equiv_pos_as_xyz
'x, y, z'
'-x+1/2, -y+1/2, z'
'-y, x+1/2, z+1/2'
'y+1/2, -x, z+1/2'
'-x, -y, -z'
'x-1/2, y-1/2, -z'
'y, -x-1/2, -z-1/2'
'-y-1/2, x, -z-1/2'

loop_
_atom_site_label
_atom_site_type_symbol
_atom_site_fract_x
_atom_site_fract_y
_atom_site_fract_z
_atom_site_U_iso_or_equiv
_atom_site_adp_type
_atom_site_occupancy
_atom_site_symmetry_multiplicity
_atom_site_calc_flag
_atom_site_refinement_flags
_atom_site_disorder_assembly
_atom_site_disorder_group
C1 C 0.3596(3) 0.4386(3) 0.14646(14) 0.0478(8) Uani 1 1 d . . .
H1 H 0.4180 0.4255 0.1226 0.057 Uiso 1 1 calc R . .
C2 C 0.3714(3) 0.5214(3) 0.18370(13) 0.0475(8) Uani 1 1 d . . .
H2 H 0.4355 0.5640 0.1845 0.057 Uiso 1 1 calc R . .
C3 C 0.2860(3) 0.5413(3) 0.22058(12) 0.0396(7) Uani 1 1 d . . .
C4 C 0.1938(3) 0.4745(3) 0.21797(14) 0.0506(9) Uani 1 1 d . . .
H4 H 0.1355 0.4833 0.2423 0.061 Uiso 1 1 calc R . .
C5 C 0.1908(3) 0.3940(3) 0.17803(14) 0.0467(8) Uani 1 1 d . . .
H5 H 0.1279 0.3496 0.1765 0.056 Uiso 1 1 calc R . .
C6 C 0.2117(2) 0.6520(2) 0.29218(12) 0.0358(7) Uani 1 1 d . . .
H6A H 0.1954 0.5890 0.3154 0.043 Uiso 1 1 calc R . .
H6B H 0.1454 0.6711 0.2719 0.043 Uiso 1 1 calc R . .
C7 C 0.2500 0.7500 0.32638(17) 0.0343(9) Uani 1 2 d S . .
C8 C 0.1541(3) 0.7910(3) 0.36255(13) 0.0414(7) Uani 1 1 d . . .
H8A H 0.1812 0.8438 0.3892 0.050 Uiso 1 1 calc R . .
H8B H 0.0981 0.8269 0.3404 0.050 Uiso 1 1 calc R . .
C9 C -0.0768(3) 0.8180(3) 0.48982(16) 0.0572(10) Uani 1 1 d . . .
H9 H -0.0977 0.8876 0.5023 0.069 Uiso 1 1 calc R . .
C10 C 0.0022(3) 0.8132(3) 0.44816(14) 0.0527(9) Uani 1 1 d . . .
H10 H 0.0337 0.8775 0.4342 0.063 Uiso 1 1 calc R . .
C11 C 0.0312(3) 0.7135(3) 0.42901(13) 0.0441(8) Uani 1 1 d . . .
C12 C -0.0238(3) 0.6260(3) 0.44932(16) 0.0566(9) Uani 1 1 d . . .
H12 H -0.0141 0.5564 0.4338 0.068 Uiso 1 1 calc R . .
C13 C -0.0941(3) 0.6389(3) 0.49281(17) 0.0574(9) Uani 1 1 d . . .
H13 H -0.1224 0.5753 0.5091 0.069 Uiso 1 1 calc R . .
Co1 Co 0.2500 0.2500 0.07740(2) 0.03074(16) Uani 1 2 d S . .
N1 N 0.2689(2) 0.3744(2) 0.14185(10) 0.0409(6) Uani 1 1 d . . .
N2 N -0.1231(2) 0.7323(2) 0.51241(11) 0.0432(6) Uani 1 1 d . . .
O1 O 0.30052(19) 0.62605(19) 0.25549(9) 0.0495(6) Uani 1 1 d . . .
O2 O 0.10813(18) 0.69570(18) 0.38953(10) 0.0470(6) Uani 1 1 d . . .
O3 O 0.7965(9) 0.8662(9) 0.3291(5) 0.087(3) Uani 0.30 1 d P . .
H3D H 0.7536 0.8243 0.3110 0.104 Uiso 0.30 1 d PR . .
H3B H 0.7825 0.9334 0.3216 0.104 Uiso 0.30 1 d PR . .
O4 O 0.3386(8) 0.7543(7) 0.0976(4) 0.075(3) Uani 0.30 1 d P . .
H4A H 0.3276 0.7577 0.0634 0.112 Uiso 0.30 1 d PR . .
H4B H 0.2853 0.7856 0.1142 0.112 Uiso 0.30 1 d PR . .
O5 O 0.9189(6) 0.6493(6) 0.2558(3) 0.083(2) Uani 0.40 1 d P . .
H5A H 0.9555 0.5972 0.2410 0.100 Uiso 0.40 1 d PR . .
H5B H 0.9575 0.7082 0.2556 0.100 Uiso 0.40 1 d PR . .
S1 S 0.45080(6) 0.22122(6) 0.07879(3) 0.03568(19) Uani 1 1 d . . .
H1C H 0.4712 0.1341 0.1000 0.043 Uiso 1 1 d R . .

loop_
_atom_site_aniso_label
_atom_site_aniso_U_11
_atom_site_aniso_U_22
_atom_site_aniso_U_33
_atom_site_aniso_U_23
_atom_site_aniso_U_13
_atom_site_aniso_U_12
C1 0.0468(19) 0.048(2) 0.0485(19) -0.0152(16) -0.0018(16) 0.0022(15)
C2 0.0482(19) 0.053(2) 0.042(2) -0.0162(16) -0.0013(15) 0.0010(15)
C3 0.0434(18) 0.0463(18) 0.0292(16) -0.0068(14) -0.0077(13) 0.0024(13)
C4 0.0458(19) 0.061(2) 0.045(2) -0.0142(17) -0.0040(16) -0.0018(17)
C5 0.055(2) 0.0422(18) 0.043(2) -0.0153(15) -0.0002(16) 0.0081(15)
C6 0.0389(16) 0.0341(16) 0.0343(16) -0.0007(13) -0.0068(13) -0.0002(13)
C7 0.044(2) 0.031(2) 0.028(2) 0.000 0.000 -0.0025(19)
C8 0.0402(17) 0.0430(18) 0.0411(18) -0.0091(14) -0.0020(14) 0.0037(14)
C9 0.068(2) 0.043(2) 0.061(2) -0.0130(17) 0.023(2) 0.0024(18)
C10 0.057(2) 0.052(2) 0.049(2) -0.0165(17) 0.0131(17) -0.0074(17)
C11 0.059(2) 0.0380(17) 0.0351(17) -0.0122(14) 0.0056(15) -0.0016(15)
C12 0.059(2) 0.046(2) 0.064(2) -0.0128(18) 0.0068(19) 0.0036(17)
C13 0.062(2) 0.048(2) 0.063(2) -0.0082(18) 0.0075(19) 0.0110(18)
Co1 0.0331(3) 0.0318(3) 0.0273(3) 0.000 0.000 -0.0009(2)
N1 0.0419(15) 0.0460(15) 0.0347(15) -0.0064(12) 0.0014(12) 0.0044(12)
N2 0.0454(15) 0.0429(15) 0.0411(15) -0.0096(13) -0.0044(12) 0.0073(12)
O1 0.0520(14) 0.0540(14) 0.0424(13) -0.0139(11) -0.0011(11) 0.0054(11)
O2 0.0493(13) 0.0421(12) 0.0495(14) -0.0109(11) 0.0116(11) 0.0017(10)
O3 0.099(8) 0.075(7) 0.086(8) 0.009(6) -0.001(6) 0.010(6)
O4 0.083(7) 0.063(6) 0.078(7) 0.006(5) 0.012(5) 0.013(5)
O5 0.060(4) 0.075(5) 0.114(7) -0.011(5) 0.017(4) -0.013(4)
S1 0.0321(4) 0.0386(4) 0.0364(4) -0.0005(3) -0.0016(3) -0.0002(3)

loop_
_atom_type_symbol
_atom_type_description
_atom_type_scat_dispersion_real
_atom_type_scat_dispersion_imag
_atom_type_scat_source
C C 0.0033 0.0016 'International Tables Vol C Tables 4.2.6.8 and 6.1.1.4'
H H 0.0000 0.0000 'International Tables Vol C Tables 4.2.6.8 and 6.1.1.4'
N N 0.0061 0.0033 'International Tables Vol C Tables 4.2.6.8 and 6.1.1.4'
O O 0.0106 0.0060 'International Tables Vol C Tables 4.2.6.8 and 6.1.1.4'
Co Co 0.3494 0.9721 'International Tables Vol C Tables 4.2.6.8 and 6.1.1.4'
S S 0.1246 0.1234 'International Tables Vol C Tables 4.2.6.8 and 6.1.1.4'

loop_
_geom_angle_atom_site_label_1
_geom_angle_atom_site_label_2
_geom_angle_atom_site_label_3
_geom_angle
_geom_angle_site_symmetry_1
_geom_angle_site_symmetry_3
_geom_angle_publ_flag
N1 C1 C2 124.3(3) . . ?
N1 C1 H1 117.8 . . ?
C2 C1 H1 117.8 . . ?
C1 C2 C3 119.0(3) . . ?
C1 C2 H2 120.5 . . ?
C3 C2 H2 120.5 . . ?
O1 C3 C4 125.5(3) . . ?
O1 C3 C2 116.6(3) . . ?
C4 C3 C2 117.9(3) . . ?
C3 C4 C5 117.8(3) . . ?
C3 C4 H4 121.1 . . ?
C5 C4 H4 121.1 . . ?
N1 C5 C4 125.9(3) . . ?
N1 C5 H5 117.1 . . ?
C4 C5 H5 117.1 . . ?
O1 C6 C7 106.8(2) . . ?
O1 C6 H6A 110.4 . . ?
C7 C6 H6A 110.4 . . ?
O1 C6 H6B 110.4 . . ?
C7 C6 H6B 110.4 . . ?
H6A C6 H6B 108.6 . . ?
C6 C7 C6 113.1(4) . 2_565 ?
C6 C7 C8 107.23(17) . 2_565 ?
C6 C7 C8 109.79(17) 2_565 2_565 ?
C6 C7 C8 109.79(17) . . ?
C6 C7 C8 107.23(17) 2_565 . ?
C8 C7 C8 109.7(4) 2_565 . ?
O2 C8 C7 107.4(2) . . ?
O2 C8 H8A 110.2 . . ?
C7 C8 H8A 110.2 . . ?
O2 C8 H8B 110.2 . . ?
C7 C8 H8B 110.2 . . ?
H8A C8 H8B 108.5 . . ?
N2 C9 C10 124.9(3) . . ?
N2 C9 H9 117.6 . . ?
C10 C9 H9 117.6 . . ?
C11 C10 C9 118.1(3) . . ?
C11 C10 H10 120.9 . . ?
C9 C10 H10 120.9 . . ?
C10 C11 C12 116.6(3) . . ?
C10 C11 O2 124.8(3) . . ?
C12 C11 O2 118.6(3) . . ?
C11 C12 C13 120.3(3) . . ?
C11 C12 H12 119.8 . . ?
C13 C12 H12 119.8 . . ?
N2 C13 C12 124.3(4) . . ?
N2 C13 H13 117.9 . . ?
C12 C13 H13 117.9 . . ?
N1 Co1 N1 87.71(14) 2 . ?
N1 Co1 N2 92.01(10) 2 4_454 ?
N1 Co1 N2 179.44(10) . 4_454 ?
N1 Co1 N2 179.44(10) 2 3_654 ?
N1 Co1 N2 92.01(10) . 3_654 ?
N2 Co1 N2 88.28(14) 4_454 3_654 ?
N1 Co1 S1 89.76(7) 2 . ?
N1 Co1 S1 89.10(7) . . ?
N2 Co1 S1 90.42(7) 4_454 . ?
N2 Co1 S1 90.72(7) 3_654 . ?
N1 Co1 S1 89.10(7) 2 2 ?
N1 Co1 S1 89.76(7) . 2 ?
N2 Co1 S1 90.72(7) 4_454 2 ?
N2 Co1 S1 90.42(7) 3_654 2 ?
S1 Co1 S1 178.41(5) . 2 ?
C5 N1 C1 115.0(3) . . ?
C5 N1 Co1 122.3(2) . . ?
C1 N1 Co1 122.6(2) . . ?
C13 N2 C9 115.2(3) . . ?
C13 N2 Co1 123.0(3) . 3 ?
C9 N2 Co1 121.7(2) . 3 ?
C3 O1 C6 117.9(2) . . ?
C11 O2 C8 117.7(2) . . ?
H3D O3 H3B 109.5 . . ?
H4A O4 H4B 109.5 . . ?
H5A O5 H5B 109.5 . . ?
Co1 S1 H1C 109.5 . . ?

loop_
_geom_bond_atom_site_label_1
_geom_bond_atom_site_label_2
_geom_bond_distance
_geom_bond_site_symmetry_2
_geom_bond_publ_flag
C1 N1 1.347(4) . ?
C1 C2 1.362(4) . ?
C1 H1 0.9300 . ?
C2 C3 1.393(4) . ?
C2 H2 0.9300 . ?
C3 O1 1.347(4) . ?
C3 C4 1.377(5) . ?
C4 C5 1.381(4) . ?
C4 H4 0.9300 . ?
C5 N1 1.317(4) . ?
C5 H5 0.9300 . ?
C6 O1 1.435(4) . ?
C6 C7 1.523(4) . ?
C6 H6A 0.9700 . ?
C6 H6B 0.9700 . ?
C7 C6 1.523(4) 2_565 ?
C7 C8 1.541(4) 2_565 ?
C7 C8 1.541(4) . ?
C8 O2 1.439(4) . ?
C8 H8A 0.9700 . ?
C8 H8B 0.9700 . ?
C9 N2 1.301(4) . ?
C9 C10 1.399(5) . ?
C9 H9 0.9300 . ?
C10 C11 1.340(4) . ?
C10 H10 0.9300 . ?
C11 C12 1.344(5) . ?
C11 O2 1.360(4) . ?
C12 C13 1.373(5) . ?
C12 H12 0.9300 . ?
C13 N2 1.276(4) . ?
C13 H13 0.9300 . ?
Co1 N1 2.193(3) 2 ?
Co1 N1 2.193(3) . ?
Co1 N2 2.223(3) 4_454 ?
Co1 N2 2.223(3) 3_654 ?
Co1 S1 2.4505(7) . ?
Co1 S1 2.4505(7) 2 ?
N2 Co1 2.223(3) 3 ?
O3 H3D 0.8501 . ?
O3 H3B 0.8501 . ?
O4 H4A 0.8501 . ?
O4 H4B 0.8499 . ?
O5 H5A 0.8501 . ?
O5 H5B 0.8501 . ?
S1 H1C 1.2002 . ?
